data_2004414
loop_
_publ_author_name
'Ramnathan, A.'
'Sivakumar, K.'
'Subramanian, K.'
'Meerarani, D.'
'Ramadas, K.'
'Fun, H.-K.'

_publ_section_title
;
 1,3-Dibenzylthiourea and 1,3-Dicyclohexylthiourea
;
_journal_issue 1
_journal_name_full 'Acta Crystallographica Section C'
_journal_page_first 139
_journal_page_last 142
_journal_paper_doi 10.1107/S0108270195009875
_journal_volume 52
_journal_year 1996
_chemical_formula_sum 'C13 H24 N2 S'
_chemical_formula_weight 240.40
_chemical_name_systematic
;
1,3-dicyclohexyl thiourea.
;
_space_group_IT_number 14
_symmetry_cell_setting monoclinic
_symmetry_space_group_name_Hall '-P 2ybc'
_symmetry_space_group_name_H-M 'P 1 21/c 1'
_audit_creation_method SHELXL
_cell_angle_alpha 90.00
_cell_angle_beta 110.700(10)
_cell_angle_gamma 90.00
_cell_formula_units_Z 4
_cell_length_a 12.611(2)
_cell_length_b 11.2240(10)
_cell_length_c 10.4350(10)
_cell_measurement_reflns_used 30
_cell_measurement_temperature 293(2)
_cell_measurement_theta_max 25
_cell_measurement_theta_min 8
_cell_volume 1381.7(3)
_computing_cell_refinement XSCANS
_computing_data_collection 'XSCANS (Siemens, 1994)'
_computing_data_reduction XSCANS
_computing_molecular_graphics 'SHELXTL/PC (Sheldrick, 1990b)'
_computing_publication_material SHELXL93
_computing_structure_refinement 'SHELXL93 (Sheldrick, 1993)'
_computing_structure_solution 'SHELXS86 (Sheldrick, 1990a)'
_diffrn_ambient_temperature 293(2)
_diffrn_measurement_device 'Siemens P4 diffractometer'
_diffrn_measurement_method '\q-2\q scans'
_diffrn_radiation_monochromator graphite
_diffrn_radiation_source 'fine-focus sealed tube'
_diffrn_radiation_type MoK\a
_diffrn_radiation_wavelength 0.71073
_diffrn_reflns_av_R_equivalents 0.0228
_diffrn_reflns_av_sigmaI/netI 0.0489
_diffrn_reflns_limit_h_max 15
_diffrn_reflns_limit_h_min -16
_diffrn_reflns_limit_k_max 1
_diffrn_reflns_limit_k_min -14
_diffrn_reflns_limit_l_max 13
_diffrn_reflns_limit_l_min -1
_diffrn_reflns_number 4046
_diffrn_reflns_theta_max 27.50
_diffrn_reflns_theta_min 1.73
_diffrn_standards_decay_% <4
_diffrn_standards_interval_count 100
_diffrn_standards_number 3
_exptl_absorpt_coefficient_mu 0.213
_exptl_absorpt_correction_type none
_exptl_crystal_colour colourless
_exptl_crystal_density_diffrn 1.156
_exptl_crystal_description 'thick plate'
_exptl_crystal_F_000 528
_exptl_crystal_size_max 0.48
_exptl_crystal_size_mid 0.44
_exptl_crystal_size_min 0.32
_refine_diff_density_max 0.17
_refine_diff_density_min -0.12
_refine_ls_extinction_method none
_refine_ls_goodness_of_fit_all 0.897
_refine_ls_goodness_of_fit_obs 1.039
_refine_ls_hydrogen_treatment refall
_refine_ls_matrix_type full
_refine_ls_number_parameters 301
_refine_ls_number_reflns 3166
_refine_ls_number_restraints 0
_refine_ls_restrained_S_all 0.897
_refine_ls_restrained_S_obs 1.039
_refine_ls_R_factor_all 0.0613
_refine_ls_R_factor_obs 0.0367
_refine_ls_shift/esd_max 0.000
_refine_ls_shift/esd_mean 0.000
_refine_ls_structure_factor_coef Fsqd
_refine_ls_weighting_details 'w = 1/[\s^2^(Fo^2^)+(0.0475P)^2^] where P=(Fo^2^+2Fc^2^)/3'
_refine_ls_weighting_scheme calc
_refine_ls_wR_factor_all 0.0919
_refine_ls_wR_factor_obs 0.0853
_reflns_number_observed 2133
_reflns_number_total 3166
_reflns_observed_criterion >2sigma(I)
_cod_data_source_file mu1200.cif
_cod_data_source_block DCHTU
_cod_depositor_comments
;
The following automatic conversions were performed:
'_symmetry_cell_setting' value 'Monoclinic' changed to 'monoclinic'
according to '/home/saulius/struct/CIF-dictionaries/cif_core.dic'
dictionary named 'cif_core.dic' version 2.4.1 from 2010-06-29.

Automatic conversion script
Id: cif_fix_enum 1527 2010-12-29 10:47:43Z saulius 

The following automatic conversions were performed:

'_symmetry_cell_setting' value 'Monoclinic' changed to 'monoclinic'
according to /home/saulius/struct/CIF-dictionaries/cif_core.dic
dictionary named 'cif_core.dic' version 2.4.1 from
2010-06-29.

'_geom_bond_publ_flag' value 'Yes' changed to 'yes'
according to /home/saulius/struct/CIF-dictionaries/cif_core.dic
dictionary named 'cif_core.dic' version 2.4.1 from 2010-06-29 (23
times).

'_geom_angle_publ_flag' value 'Yes' changed to 'yes'
according to /home/saulius/struct/CIF-dictionaries/cif_core.dic
dictionary named 'cif_core.dic' version 2.4.1 from 2010-06-29 (13
times).

Automatic conversion script
Id: cif_fix_values 1715 2011-07-08 13:25:40Z adriana 

The following automatic conversions were performed:

'_refine_ls_weighting_scheme' value 'calc w =
1/[\s^2^(Fo^2^)+(0.0475P)^2^] where P=(Fo^2^+2Fc^2^)/3' was changed
to 'calc'. New tag '_refine_ls_weighting_details' was created. The
value of the new tag was set to 'w = 1/[\s^2^(Fo^2^)+(0.0475P)^2^]
where P=(Fo^2^+2Fc^2^)/3'.

Automatic conversion script
Id: cif_fix_values 3143 2015-03-26 13:38:13Z robertas 
;
_cod_original_sg_symbol_H-M 'P 21/c'
_cod_database_code 2004414

loop_
_symmetry_equiv_pos_as_xyz
'x, y, z'
'-x, y+1/2, -z+1/2'
'-x, -y, -z'
'x, -y-1/2, z-1/2'

loop_
_atom_site_aniso_label
_atom_site_aniso_U_11
_atom_site_aniso_U_22
_atom_site_aniso_U_33
_atom_site_aniso_U_12
_atom_site_aniso_U_13
_atom_site_aniso_U_23
S 0.0427(2) 0.0504(2) 0.0463(2) -0.0008(2) 0.0177(2) 0.0062(2)
N1 0.0344(6) 0.0352(6) 0.0483(7) 0.0038(5) 0.0118(5) 0.0072(6)
N2 0.0418(7) 0.0647(9) 0.0550(8) 0.0158(6) 0.0240(6) 0.0213(7)
C1 0.0371(7) 0.0372(7) 0.0382(7) 0.0009(6) 0.0127(6) -0.0018(6)
C2 0.0359(7) 0.0401(8) 0.0369(7) -0.0004(6) 0.0104(6) 0.0042(6)
C3 0.0412(8) 0.0473(9) 0.0527(10) 0.0031(7) 0.0178(7) 0.0027(8)
C4 0.0465(10) 0.0800(13) 0.0625(12) -0.0022(9) 0.0248(9) 0.0120(10)
C5 0.0530(10) 0.0736(13) 0.0684(13) -0.0209(10) 0.0137(9) 0.0167(11)
C6 0.0651(11) 0.0449(10) 0.0712(13) -0.0103(9) 0.0134(10) 0.0137(10)
C7 0.0540(10) 0.0401(9) 0.0552(10) -0.0018(7) 0.0170(8) -0.0003(8)
C8 0.0431(8) 0.0762(13) 0.0536(11) 0.0241(9) 0.0254(8) 0.0239(10)
C9A 0.046(2) 0.040(2) 0.078(3) 0.0009(14) 0.019(2) -0.007(2)
C9B 0.039(2) 0.077(4) 0.073(3) 0.006(2) 0.014(2) -0.025(3)
C10A 0.067(2) 0.066(2) 0.094(3) 0.022(2) 0.035(3) -0.002(3)
C10B 0.046(3) 0.085(4) 0.081(4) 0.014(3) 0.021(3) -0.011(4)
C11 0.0420(11) 0.105(2) 0.117(2) 0.0172(13) 0.0186(13) 0.045(2)
C12A 0.039(2) 0.085(3) 0.108(4) -0.010(2) 0.013(3) -0.003(3)
C12B 0.034(3) 0.146(8) 0.046(3) -0.007(4) 0.002(3) -0.013(4)
C13A 0.043(2) 0.054(2) 0.082(3) 0.002(2) 0.011(2) -0.017(2)
C13B 0.049(3) 0.102(6) 0.039(3) 0.005(4) 0.009(3) -0.011(3)

loop_
_atom_site_label
_atom_site_occupancy
_atom_site_fract_x
_atom_site_fract_y
_atom_site_fract_z
_atom_site_U_iso_or_equiv
_atom_site_thermal_displace_type
_atom_site_calc_flag
_atom_site_refinement_flags
_atom_site_type_symbol
S 1 .16307(3) .40901(4) .00294(4) .04594(13) Uani d . S
N1 1 .00971(10) .32186(11) .09514(14) .0401(3) Uani d . N
N2 1 .18571(11) .23960(14) .1915(2) .0520(4) Uani d . N
C1 1 .11789(11) .31715(12) .10284(14) .0377(3) Uani d . C
C2 1 -.04735(12) .24099(13) .1594(2) .0383(3) Uani d . C
C3 1 -0.15884(13) .2972(2) .1546(2) .0468(4) Uani d . C
C4 1 -0.2242(2) .2144(2) .2148(2) .0615(5) Uani d . C
C5 1 -0.2430(2) .0935(2) .1477(2) .0671(5) Uani d . C
C6 1 -0.1315(2) .0383(2) .1547(2) .0633(5) Uani d . C
C7 1 -.0674(2) .11932(15) .0909(2) .0504(4) Uani d . C
C8 1 .30398(14) .2145(2) .2092(2) .0554(5) Uani d . C
C9A .60 .3179(3) .0706(3) .2360(5) .0553(10) Uani d P C
C9B .40 .3298(4) .1189(6) .1493(7) .0644(15) Uani d P C
C10A .60 .4411(4) .0377(4) .2559(5) .0738(11) Uani d P C
C10B .40 .4571(4) .0933(7) .1775(8) .071(2) Uani d P C
C11 1 .5245(2) .1048(3) .3483(3) .0902(9) Uani d . C
C12A .60 .5033(4) .2410(5) .3248(8) .0808(14) Uani d P C
C12B .40 .5069(5) .2050(11) .3960(7) .079(2) Uani d P C
C13A .60 .3809(3) .2766(4) .3110(6) .0626(11) Uani d P C
C13B .40 .3853(6) .2330(10) .3716(8) .065(2) Uani d P C
H1N 1 -.0268(12) .3738(13) .0570(15) .031(4) Uiso d . H
H2N 1 .1658(13) .2047(15) .2434(18) .048(5) Uiso d . H
H2 1 .0014(11) .2318(13) .2579(16) .039(4) Uiso d . H
H3A 1 -0.2054(14) .3117(15) .0550(19) .059(5) Uiso d . H
H3B 1 -0.1452(13) .3703(16) .1972(18) .052(5) Uiso d . H
H4A 1 -0.2934(18) .2497(19) .209(2) .082(6) Uiso d . H
H4B 1 -0.1833(15) .2048(16) .315(2) .066(5) Uiso d . H
H5A 1 -0.2911(16) .1005(16) .050(2) .067(5) Uiso d . H
H5B 1 -0.2853(16) .0418(18) .186(2) .078(6) Uiso d . H
H6A 1 -0.1430(14) -.0396(17) .1097(18) .064(5) Uiso d . H
H6B 1 -.0850(15) .0300(17) .254(2) .072(6) Uiso d . H
H7A 1 -0.1093(14) .1301(15) -.0035(19) .053(5) Uiso d . H
H7B 1 .0036(15) .0873(15) .0962(19) .062(5) Uiso d . H
H8A .60 .303(3) .211(4) .110(4) .074(4) Uiso d P H
H8B .40 .330(4) .285(4) .174(5) .056(4) Uiso d P H
H9A .60 .278(4) .029(4) .198(4) .074(4) Uiso d P H
H9B .60 .302(3) .054(3) .325(4) .074(4) Uiso d P H
H9C .40 .269(4) .035(5) .137(5) .056(4) Uiso d P H
H9D .40 .317(5) .118(6) .220(8) .056(4) Uiso d P H
H10A .60 .431(4) .038(5) .184(6) .074(4) Uiso d P H
H10B .60 .456(3) -.049(3) .278(4) .074(4) Uiso d P H
H10C .40 .484(4) .153(4) .146(5) .056(4) Uiso d P H
H10D .40 .459(4) .025(5) .126(5) .056(4) Uiso d P H
H11A .60 .605(4) .099(3) .370(4) .074(4) Uiso d P H
H11B .60 .497(3) .040(3) .367(5) .074(4) Uiso d P H
H11C .40 .600(5) .057(4) .335(5) .056(4) Uiso d P H
H11D .40 .514(4) .093(4) .456(5) .056(4) Uiso d P H
H12A .60 .514(3) .263(3) .237(4) .074(4) Uiso d P H
H12B .60 .548(4) .274(4) .403(4) .074(4) Uiso d P H
H12C .40 .561(5) .290(5) .349(6) .056(4) Uiso d P H
H12D .40 .545(4) .209(4) .485(5) .056(4) Uiso d P H
H13A .60 .365(3) .368(3) .271(4) .074(4) Uiso d P H
H13B .60 .371(4) .263(6) .411(4) .074(4) Uiso d P H
H13C .40 .353(4) .176(4) .409(5) .056(4) Uiso d P H
H13D .40 .366(4) .316(4) .367(8) .056(4) Uiso d P H

loop_
_atom_type_symbol
_atom_type_description
_atom_type_scat_dispersion_real
_atom_type_scat_dispersion_imag
_atom_type_scat_source
C C 0.0033 0.0016 'International Tables Vol C Tables 4.2.6.8 and 6.1.1.4'
H H 0.0000 0.0000 'International Tables Vol C Tables 4.2.6.8 and 6.1.1.4'
N N 0.0061 0.0033 'International Tables Vol C Tables 4.2.6.8 and 6.1.1.4'
S S 0.1246 0.1234 'International Tables Vol C Tables 4.2.6.8 and 6.1.1.4'

loop_
_geom_angle_atom_site_label_1
_geom_angle_atom_site_label_2
_geom_angle_atom_site_label_3
_geom_angle
_geom_angle_publ_flag
C1 N1 C2 127.22(13) yes
C1 N2 C8 125.94(15) yes
N2 C1 N1 117.15(13) yes
N2 C1 S 123.23(11) yes
N1 C1 S 119.61(11) yes
N1 C2 C7 111.68(13) yes
N1 C2 C3 109.02(12) yes
C7 C2 C3 110.94(13) yes
C4 C3 C2 111.23(14) yes
C5 C4 C3 112.2(2) yes
C4 C5 C6 110.8(2) yes
C5 C6 C7 111.3(2) yes
C6 C7 C2 111.0(2) yes
C9B C8 N2 120.0(3) ?
C13A C8 N2 114.6(2) ?
C13A C8 C9A 111.7(3) ?
N2 C8 C9A 104.7(2) ?
C9B C8 C13B 114.5(4) ?
N2 C8 C13B 109.9(3) ?
C10A C9A C8 107.6(3) ?
C8 C9B C10B 117.7(5) ?
C11 C10A C9A 116.7(3) ?
C9B C10B C11 106.7(5) ?
C10A C11 C12A 112.5(3) ?
C12B C11 C10B 112.7(4) ?
C13A C12A C11 112.1(4) ?
C11 C12B C13B 115.2(7) ?
C8 C13A C12A 110.8(4) ?
C12B C13B C8 112.0(5) ?

loop_
_geom_bond_atom_site_label_1
_geom_bond_atom_site_label_2
_geom_bond_distance
_geom_bond_publ_flag
S C1 1.7013(15) yes
N1 C1 1.339(2) yes
N1 C2 1.460(2) yes
N2 C1 1.336(2) yes
N2 C8 1.464(2) yes
C2 C7 1.521(2) yes
C2 C3 1.526(2) yes
C3 C4 1.518(2) yes
C4 C5 1.507(3) yes
C5 C6 1.514(3) yes
C6 C7 1.517(2) yes
C8 C9A 1.638(4) yes
C8 C9B 1.339(6) yes
C8 C13A 1.352(5) yes
C8 C13B 1.655(7) yes
C9A C10A 1.538(5) yes
C9B C10B 1.554(7) yes
C10A C11 1.374(6) yes
C10B C11 1.687(8) yes
C11 C12A 1.556(6) yes
C11 C12B 1.280(10) yes
C12A C13A 1.551(6) yes
C12B C13B 1.496(10) yes
